data_4350732
loop_
_publ_author_name
'Chen, Sa'
'Shang, Ran'
'Hu, Ke-Li'
'Wang, Zhe-Ming'
'Gao, Song'

_publ_section_title
;
 [NH2NH3][M(HCOO)3] (M = Mn2+, Zn2+, Co2+and Mg2+): structural phase
 transitions, prominent dielectric anomalies and negative thermal
 expansion, and magnetic ordering
;
_journal_issue 1
_journal_name_full 'Inorg. Chem. Front.'
_journal_page_first 83
_journal_paper_doi 10.1039/C3QI00034F
_journal_volume 1
_journal_year 2014
_chemical_formula_sum 'C3 H8 Co N2 O6'
_chemical_formula_weight 227.04
_space_group_IT_number 19
_space_group_name_Hall 'P 2ac 2ab'
_space_group_name_H-M_alt 'P 21 21 21'
_symmetry_cell_setting orthorhombic
_symmetry_space_group_name_H-M 'P 21 21 21'
_atom_sites_solution_hydrogens difmap
_atom_sites_solution_primary direct
_atom_sites_solution_secondary difmap
_audit_creation_method SHELXL-97
_cell_angle_alpha 90.00
_cell_angle_beta 90.00
_cell_angle_gamma 90.00
_cell_formula_units_Z 4
_cell_length_a 7.9341(3)
_cell_length_b 13.8697(7)
_cell_length_c 7.3361(3)
_cell_measurement_reflns_used 11052
_cell_measurement_temperature 290
_cell_measurement_theta_max 28.700
_cell_measurement_theta_min 3.395
_cell_volume 807.29(6)
_computing_cell_refinement 'HKL Scalepack (Otwinowski & Minor, 1997)'
_computing_data_collection 'KappaCCD (Nonius B. V., 1998)'
_computing_data_reduction 'HKL Denzo (Otwinowski & Minor, 1997) & maXus (Mackay et al., 1998)'
_computing_molecular_graphics 'Bruker SHELXTL V5.1 (Sheldrick, 1998)'
_computing_publication_material 'SHELXL-97 (Sheldrick, 1997)'
_computing_structure_refinement 'SHELXL-97 (Sheldrick, 1997)'
_computing_structure_solution 'SHELXS-97 (Sheldrick, 1997)'
_diffrn_ambient_temperature 290
_diffrn_detector_area_resol_mean 9
_diffrn_measured_fraction_theta_full 0.995
_diffrn_measured_fraction_theta_max 0.995
_diffrn_measurement_device_type 'NONIUS KappaCCD'
_diffrn_measurement_method CCD
_diffrn_radiation_monochromator graphite
_diffrn_radiation_source 'fine-focus sealed tube'
_diffrn_radiation_type MoK\a
_diffrn_radiation_wavelength 0.71073
_diffrn_reflns_av_R_equivalents 0.0692
_diffrn_reflns_av_sigmaI/netI 0.0587
_diffrn_reflns_limit_h_max 10
_diffrn_reflns_limit_h_min -10
_diffrn_reflns_limit_k_max 18
_diffrn_reflns_limit_k_min -18
_diffrn_reflns_limit_l_max 9
_diffrn_reflns_limit_l_min -9
_diffrn_reflns_number 14202
_diffrn_reflns_theta_full 28.77
_diffrn_reflns_theta_max 28.77
_diffrn_reflns_theta_min 3.78
_diffrn_standards_decay_% 0
_exptl_absorpt_coefficient_mu 2.123
_exptl_absorpt_correction_T_max 0.584
_exptl_absorpt_correction_T_min 0.498
_exptl_absorpt_correction_type multi-scan
_exptl_absorpt_process_details
;
multi-scan from symmetry-related measurements 
 Sortav (Blessing 1995, 1997)
;
_exptl_crystal_colour violet
_exptl_crystal_density_diffrn 1.868
_exptl_crystal_density_method 'not measured'
_exptl_crystal_description block
_exptl_crystal_F_000 460
_exptl_crystal_size_max 0.50
_exptl_crystal_size_mid 0.40
_exptl_crystal_size_min 0.26
_refine_diff_density_max 0.371
_refine_diff_density_min -0.463
_refine_diff_density_rms 0.069
_refine_ls_abs_structure_details 'Flack H D (1983), Acta Cryst. A39, 876-881'
_refine_ls_abs_structure_Flack 0.015(17)
_refine_ls_extinction_coef 0.0231(14)
_refine_ls_extinction_expression Fc^*^=kFc[1+0.001xFc^2^\l^3^/sin(2\q)]^-1/4^
_refine_ls_extinction_method SHELXL
_refine_ls_goodness_of_fit_ref 0.955
_refine_ls_hydrogen_treatment constr.
_refine_ls_matrix_type full
_refine_ls_number_parameters 117
_refine_ls_number_reflns 2077
_refine_ls_number_restraints 5
_refine_ls_restrained_S_all 0.956
_refine_ls_R_factor_all 0.0497
_refine_ls_R_factor_gt 0.0279
_refine_ls_shift/su_max 0.001
_refine_ls_shift/su_mean 0.000
_refine_ls_structure_factor_coef Fsqd
_refine_ls_weighting_details 'calc w=1/[\s^2^(Fo^2^)+(0.0241P)^2^+0.0000P] where P=(Fo^2^+2Fc^2^)/3'
_refine_ls_weighting_scheme calc
_refine_ls_wR_factor_gt 0.0497
_refine_ls_wR_factor_ref 0.0525
_reflns_number_gt 1607
_reflns_number_total 2077
_reflns_threshold_expression >2sigma(I)
_cod_data_source_file c3qi00034f.txt
_cod_data_source_block 3Co-290K
_cod_depositor_comments
;
The following automatic conversions were performed:

data item '_symmetry_cell_setting' value 'Orthorhombic' was changed
to 'orthorhombic' in accordance with the
/home/saulius/struct/COD-crude-data/automatic-downloads/DataCite-retrospective/RSC/depositions/lib/dictionaries/cif_core.dic
dictionary named 'cif_core.dic' version 2.4.2 last updated on
2011-04-26.

Automatic conversion script
Id: cif_fix_values 6909 2019-04-08 15:41:33Z antanas 
;
_cod_original_sg_symbol_H-M 'P 2(1)2(1)2(1)'
_cod_database_code 4350732

loop_
_symmetry_equiv_pos_as_xyz
'x, y, z'
'-x+1/2, -y, z+1/2'
'-x, y+1/2, -z+1/2'
'x+1/2, -y+1/2, -z'

loop_
_atom_site_label
_atom_site_type_symbol
_atom_site_fract_x
_atom_site_fract_y
_atom_site_fract_z
_atom_site_U_iso_or_equiv
_atom_site_adp_type
_atom_site_occupancy
_atom_site_symmetry_multiplicity
_atom_site_calc_flag
_atom_site_refinement_flags
Co1 Co 0.22306(3) 0.33545(2) 0.75887(4) 0.01751(10) Uani 1 1 d .
O1 O 0.1072(2) 0.22871(12) 0.6083(2) 0.0325(4) Uani 1 1 d .
O2 O -0.0707(2) 0.16391(12) 0.4133(2) 0.0306(4) Uani 1 1 d .
O3 O 0.3128(2) 0.21260(12) 0.9014(2) 0.0264(4) Uani 1 1 d .
O4 O 0.5084(2) 0.14626(11) 1.0771(2) 0.0314(4) Uani 1 1 d .
O5 O 0.1133(2) 0.45227(13) 0.6178(2) 0.0282(4) Uani 1 1 d .
O6 O 0.1306(2) 0.57152(12) 0.4185(2) 0.0291(4) Uani 1 1 d .
C1 C -0.0111(3) 0.23298(18) 0.4987(4) 0.0271(6) Uani 1 1 d .
H1 H -0.0594 0.2932 0.4788 0.033 Uiso 1 1 calc R
C2 C 0.4452(3) 0.21476(18) 0.9933(4) 0.0270(6) Uani 1 1 d .
H2 H 0.5017 0.2734 0.9994 0.032 Uiso 1 1 calc R
C3 C 0.1917(3) 0.50414(16) 0.5073(3) 0.0267(6) Uani 1 1 d .
H3 H 0.3056 0.4910 0.4903 0.032 Uiso 1 1 calc R
N1 N 0.1802(2) 0.03632(15) 0.7334(3) 0.0388(5) Uani 1 1 d D
H11 H 0.0737 0.0242 0.7636 0.058 Uiso 1 1 calc R
H12 H 0.1916 0.0330 0.6129 0.058 Uiso 1 1 calc R
H13 H 0.2084 0.0951 0.7714 0.058 Uiso 1 1 calc R
N2 N 0.2884(3) -0.0336(2) 0.8179(3) 0.0512(7) Uani 1 1 d D
H21 H 0.3934(10) -0.0222(13) 0.783(4) 0.077 Uiso 1 1 d D
H22 H 0.257(2) -0.0918(6) 0.774(3) 0.077 Uiso 1 1 d D

loop_
_atom_site_aniso_label
_atom_site_aniso_U_11
_atom_site_aniso_U_22
_atom_site_aniso_U_33
_atom_site_aniso_U_23
_atom_site_aniso_U_13
_atom_site_aniso_U_12
Co1 0.01828(15) 0.01559(15) 0.01866(15) 0.00024(19) 0.00020(16) -0.00012(12)
O1 0.0374(11) 0.0231(10) 0.0371(11) -0.0021(9) -0.0193(9) -0.0008(8)
O2 0.0315(10) 0.0237(9) 0.0364(9) -0.0063(10) -0.0141(8) 0.0002(9)
O3 0.0253(10) 0.0237(9) 0.0303(9) 0.0022(8) -0.0099(8) 0.0020(8)
O4 0.0317(10) 0.0242(10) 0.0384(10) 0.0089(9) -0.0156(8) -0.0002(8)
O5 0.0280(10) 0.0251(9) 0.0315(10) 0.0101(9) 0.0075(8) 0.0029(8)
O6 0.0289(10) 0.0248(10) 0.0335(9) 0.0139(9) 0.0015(8) 0.0029(8)
C1 0.0306(16) 0.0207(15) 0.0300(13) -0.0023(13) -0.0097(12) 0.0039(12)
C2 0.0295(15) 0.0210(13) 0.0306(14) 0.0027(13) -0.0085(12) -0.0017(12)
C3 0.0240(16) 0.0252(13) 0.0310(14) 0.0106(12) 0.0028(12) 0.0037(12)
N1 0.0369(12) 0.0308(11) 0.0486(13) 0.0031(14) 0.0052(14) -0.0009(9)
N2 0.0427(15) 0.0504(17) 0.0605(16) 0.0116(13) -0.0006(13) 0.0175(13)

loop_
_atom_type_symbol
_atom_type_description
_atom_type_scat_dispersion_real
_atom_type_scat_dispersion_imag
_atom_type_scat_source
C C 0.0033 0.0016 'International Tables Vol C Tables 4.2.6.8 and 6.1.1.4'
H H 0.0000 0.0000 'International Tables Vol C Tables 4.2.6.8 and 6.1.1.4'
N N 0.0061 0.0033 'International Tables Vol C Tables 4.2.6.8 and 6.1.1.4'
O O 0.0106 0.0060 'International Tables Vol C Tables 4.2.6.8 and 6.1.1.4'
Co Co 0.3494 0.9721 'International Tables Vol C Tables 4.2.6.8 and 6.1.1.4'

loop_
_geom_angle_atom_site_label_1
_geom_angle_atom_site_label_2
_geom_angle_atom_site_label_3
_geom_angle
_geom_angle_site_symmetry_1
_geom_angle_site_symmetry_3
O1 Co1 O2 91.64(7) . 4_556
O1 Co1 O6 171.35(7) . 2_565
O2 Co1 O6 84.27(6) 4_556 2_565
O1 Co1 O4 91.85(7) . 4_457
O2 Co1 O4 172.43(7) 4_556 4_457
O6 Co1 O4 93.13(7) 2_565 4_457
O1 Co1 O5 96.01(7) . .
O2 Co1 O5 91.35(7) 4_556 .
O6 Co1 O5 91.72(7) 2_565 .
O4 Co1 O5 81.60(6) 4_457 .
O1 Co1 O3 80.62(7) . .
O2 Co1 O3 92.24(7) 4_556 .
O6 Co1 O3 91.90(7) 2_565 .
O4 Co1 O3 94.96(6) 4_457 .
O5 Co1 O3 175.14(7) . .
C1 O1 Co1 130.65(17) . .
C1 O2 Co1 127.43(16) . 4_456
C2 O3 Co1 121.94(16) . .
C2 O4 Co1 121.35(16) . 4_557
C3 O5 Co1 123.70(16) . .
C3 O6 Co1 122.83(16) . 2_564
O1 C1 O2 125.5(2) . .
O1 C1 H1 117.2 . .
O2 C1 H1 117.2 . .
O4 C2 O3 126.2(2) . .
O4 C2 H2 116.9 . .
O3 C2 H2 116.9 . .
O6 C3 O5 125.5(2) . .
O6 C3 H3 117.2 . .
O5 C3 H3 117.2 . .
N2 N1 H11 109.5 . .
N2 N1 H12 109.5 . .
H11 N1 H12 109.5 . .
N2 N1 H13 109.5 . .
H11 N1 H13 109.5 . .
H12 N1 H13 109.5 . .
N1 N2 H21 108.6(10) . .
N1 N2 H22 106.4(10) . .
H21 N2 H22 108.4(13) . .

loop_
_geom_bond_atom_site_label_1
_geom_bond_atom_site_label_2
_geom_bond_distance
_geom_bond_site_symmetry_2
Co1 O1 2.0631(17) .
Co1 O2 2.0674(16) 4_556
Co1 O6 2.0940(16) 2_565
Co1 O4 2.1008(16) 4_457
Co1 O5 2.1106(17) .
Co1 O3 2.1222(16) .
O1 C1 1.238(3) .
O2 C1 1.238(3) .
O2 Co1 2.0674(16) 4_456
O3 C2 1.249(3) .
O4 C2 1.238(3) .
O4 Co1 2.1008(16) 4_557
O5 C3 1.249(3) .
O6 C3 1.238(3) .
O6 Co1 2.0940(16) 2_564
C1 H1 0.9300 .
C2 H2 0.9300 .
C3 H3 0.9300 .
N1 N2 1.436(3) .
N1 H11 0.8900 .
N1 H12 0.8900 .
N1 H13 0.8900 .
N2 H21 0.885(9) .
N2 H22 0.905(9) .

loop_
_geom_hbond_atom_site_label_D
_geom_hbond_atom_site_label_H
_geom_hbond_atom_site_label_A
_geom_hbond_distance_DH
_geom_hbond_distance_HA
_geom_hbond_distance_DA
_geom_hbond_angle_DHA
_geom_hbond_site_symmetry_A
N1 H11 O5 0.89 1.99 2.824(3) 155.8 3_546
N1 H12 N2 0.89 2.17 3.058(3) 176.4 2_554
N1 H13 O3 0.89 2.06 2.933(3) 165.8 .
N1 H13 O1 0.89 2.35 2.881(3) 118.6 .
N2 H21 O6 0.885(9) 2.490(19) 3.264(3) 146(2) 4_556
N2 H22 O4 0.905(9) 2.662(14) 3.334(3) 131.7(11) 2_554
N2 H21 O2 0.885(9) 2.598(13) 2.962(3) 105.7(12) 2
